data_4302635
loop_
_publ_author_name
'Sungjun Hong'
'Aalo K. Gupta'
'William B. Tolman'

_publ_section_title
;
Intermediates in Reactions of Copper(I) Complexes with N-Oxides: From the
Formation of Stable Adducts to Oxo Transfer
;
_journal_name_full 'Inorganic Chemistry'
_journal_page_first 6323
_journal_page_last 6325
_journal_paper_doi 10.1021/ic900435p
_journal_volume 48
_journal_year 2009
_chemical_formula_moiety 'C63 H82 Cu F3 N6 O5 S'
_chemical_formula_sum 'C63 H82 Cu F3 N6 O5 S'
_chemical_formula_weight 1155.95
_chemical_name_common 09043a
_chemical_name_systematic
; 
 ? 
;
_space_group_IT_number 14
_symmetry_cell_setting monoclinic
_symmetry_space_group_name_Hall '-P 2ybc'
_symmetry_space_group_name_H-M 'P 1 21/c 1'
_atom_sites_solution_hydrogens geom
_atom_sites_solution_primary direct
_atom_sites_solution_secondary difmap
_audit_creation_method SHELXL-97
_cell_angle_alpha 90.00
_cell_angle_beta 100.664(2)
_cell_angle_gamma 90.00
_cell_formula_units_Z 4
_cell_length_a 13.1455(11)
_cell_length_b 40.113(4)
_cell_length_c 11.4694(10)
_cell_measurement_reflns_used 2826
_cell_measurement_temperature 173(2)
_cell_measurement_theta_max 23.95
_cell_measurement_theta_min 2.36
_cell_volume 5943.4(9)
_computing_cell_refinement SAINT,Bruker
_computing_data_collection SMART,Bruker
_computing_data_reduction SAINT,Bruker
_computing_molecular_graphics SHELXTL,Bruker
_computing_structure_refinement 'SHELXL-97 (Sheldrick, 1997)'
_computing_structure_solution 'SHELXS-97 (Sheldrick, 1990)'
_diffrn_ambient_temperature 173(2)
_diffrn_measured_fraction_theta_full 0.999
_diffrn_measured_fraction_theta_max 0.999
_diffrn_measurement_device_type 'Bruker SMART Platform CCD'
_diffrn_measurement_method 'area detector,omega scans per phi'
_diffrn_radiation_monochromator graphite
_diffrn_radiation_source 'normal-focus sealed tube'
_diffrn_radiation_type MoK\a
_diffrn_radiation_wavelength 0.71073
_diffrn_reflns_av_R_equivalents 0.0432
_diffrn_reflns_av_sigmaI/netI 0.0454
_diffrn_reflns_limit_h_max 14
_diffrn_reflns_limit_h_min -15
_diffrn_reflns_limit_k_max 47
_diffrn_reflns_limit_k_min -47
_diffrn_reflns_limit_l_max 13
_diffrn_reflns_limit_l_min -13
_diffrn_reflns_number 36278
_diffrn_reflns_theta_full 25.05
_diffrn_reflns_theta_max 25.05
_diffrn_reflns_theta_min 1.66
_exptl_absorpt_coefficient_mu 0.466
_exptl_absorpt_correction_T_max 1.000000
_exptl_absorpt_correction_T_min 0.858137
_exptl_absorpt_correction_type multi-scan
_exptl_absorpt_process_details 'SADABS.R,Blessing 1995'
_exptl_crystal_colour red
_exptl_crystal_density_diffrn 1.292
_exptl_crystal_density_method 'not measured'
_exptl_crystal_description plate
_exptl_crystal_F_000 2456
_exptl_crystal_size_max 0.5
_exptl_crystal_size_mid 0.4
_exptl_crystal_size_min 0.08
_refine_diff_density_max 0.561
_refine_diff_density_min -0.388
_refine_diff_density_rms 0.057
_refine_ls_extinction_method none
_refine_ls_goodness_of_fit_ref 1.043
_refine_ls_hydrogen_treatment constr
_refine_ls_matrix_type full
_refine_ls_number_parameters 726
_refine_ls_number_reflns 10513
_refine_ls_number_restraints 0
_refine_ls_restrained_S_all 1.043
_refine_ls_R_factor_all 0.0777
_refine_ls_R_factor_gt 0.0499
_refine_ls_shift/su_max 0.002
_refine_ls_shift/su_mean 0.000
_refine_ls_structure_factor_coef Fsqd
_refine_ls_weighting_details 'calc w=1/[\s^2^(Fo^2^)+(0.0566P)^2^+5.6201P] where P=(Fo^2^+2Fc^2^)/3'
_refine_ls_weighting_scheme calc
_refine_ls_wR_factor_gt 0.1186
_refine_ls_wR_factor_ref 0.1332
_reflns_number_gt 7660
_reflns_number_total 10513
_reflns_threshold_expression >2sigma(I)
_cod_data_source_file ic900435p_si_001_7.cif
_cod_data_source_block 09043a
_cod_depositor_comments
;
The following automatic conversions were performed:
'_symmetry_cell_setting' value 'Monoclinic' changed to 'monoclinic'
according to '/home/saulius/struct/CIF-dictionaries/cif_core.dic'
dictionary named 'cif_core.dic' version 2.4.1 from 2010-06-29.

Automatic conversion script
Id: cif_fix_enum 1527 2010-12-29 10:47:43Z saulius 
;
_cod_original_cell_volume 5943.5(9)
_cod_database_code 4302635

loop_
_symmetry_equiv_pos_as_xyz
'x, y, z'
'-x, y+1/2, -z+1/2'
'-x, -y, -z'
'x, -y-1/2, z-1/2'

loop_
_atom_site_label
_atom_site_type_symbol
_atom_site_fract_x
_atom_site_fract_y
_atom_site_fract_z
_atom_site_U_iso_or_equiv
_atom_site_adp_type
_atom_site_occupancy
_atom_site_symmetry_multiplicity
_atom_site_calc_flag
_atom_site_refinement_flags
_atom_site_disorder_assembly
_atom_site_disorder_group
Cu1 Cu 0.62542(3) 0.366975(9) 0.86866(3) 0.02730(11) Uani 1 1 d . . .
S1 S 0.10938(8) 0.30964(3) 0.49351(9) 0.0570(3) Uani 1 1 d . . .
F3 F 0.1593(2) 0.36442(8) 0.3938(3) 0.1042(10) Uani 1 1 d . . .
N2 N 0.51094(18) 0.38638(6) 0.74220(19) 0.0269(5) Uani 1 1 d . . .
N2' N 0.77413(18) 0.38253(6) 0.91612(19) 0.0248(5) Uani 1 1 d . . .
C14' C 0.8374(2) 0.35972(7) 0.9659(2) 0.0257(6) Uani 1 1 d . . .
C25 C 0.4915(2) 0.35710(8) 0.5049(3) 0.0338(7) Uani 1 1 d . . .
H25A H 0.4627 0.3478 0.5729 0.041 Uiso 1 1 calc R . .
N1' N 0.69892(18) 0.32014(5) 0.90869(19) 0.0239(5) Uani 1 1 d . . .
C4 C 0.3186(2) 0.34423(9) 0.8754(3) 0.0392(8) Uani 1 1 d . . .
H4A H 0.2613 0.3453 0.8115 0.047 Uiso 1 1 calc R . .
C15' C 0.9491(2) 0.36594(8) 1.0176(3) 0.0368(7) Uani 1 1 d . . .
H15A H 0.9713 0.3869 0.9861 0.055 Uiso 1 1 calc R . .
H15B H 0.9912 0.3475 0.9963 0.055 Uiso 1 1 calc R . .
H15C H 0.9579 0.3675 1.1042 0.055 Uiso 1 1 calc R . .
F2 F 0.0083(2) 0.36510(7) 0.4333(3) 0.0911(9) Uani 1 1 d . . .
N1 N 0.49748(18) 0.35802(6) 0.9505(2) 0.0273(5) Uani 1 1 d . . .
C8' C 0.5538(2) 0.28170(7) 0.8510(3) 0.0298(7) Uani 1 1 d . . .
C9' C 0.4857(2) 0.26177(7) 0.9003(3) 0.0363(7) Uani 1 1 d . . .
H9'A H 0.5075 0.2525 0.9770 0.044 Uiso 1 1 calc R . .
C17' C 0.8435(2) 0.42114(8) 0.7857(3) 0.0335(7) Uani 1 1 d . . .
C4' C 0.8510(2) 0.30239(7) 1.0475(2) 0.0277(6) Uani 1 1 d . . .
H4'A H 0.9182 0.3079 1.0893 0.033 Uiso 1 1 calc R . .
C20 C 0.5249(3) 0.41512(8) 0.4367(3) 0.0401(8) Uani 1 1 d . . .
H20A H 0.5189 0.4064 0.3586 0.048 Uiso 1 1 calc R . .
C9 C 0.6533(2) 0.36273(8) 1.1734(3) 0.0349(7) Uani 1 1 d . . .
H9A H 0.6381 0.3841 1.1387 0.042 Uiso 1 1 calc R . .
C22 C 0.5538(3) 0.45600(8) 0.7890(3) 0.0451(9) Uani 1 1 d . . .
H22A H 0.5852 0.4386 0.8470 0.054 Uiso 1 1 calc R . .
C5 C 0.4101(2) 0.35960(8) 0.8658(2) 0.0299(7) Uani 1 1 d . . .
C10' C 0.3863(3) 0.25536(8) 0.8383(3) 0.0484(9) Uani 1 1 d . . .
H10A H 0.3400 0.2421 0.8730 0.058 Uiso 1 1 calc R . .
C13 C 0.6097(3) 0.30543(8) 1.1948(3) 0.0367(7) Uani 1 1 d . . .
H13A H 0.5631 0.2873 1.1761 0.044 Uiso 1 1 calc R . .
C10 C 0.7433(3) 0.35807(10) 1.2559(3) 0.0434(9) Uani 1 1 d . . .
H10B H 0.7886 0.3763 1.2785 0.052 Uiso 1 1 calc R . .
C1 C 0.4893(2) 0.34056(7) 1.0496(2) 0.0290(7) Uani 1 1 d . . .
C21 C 0.5122(2) 0.39398(8) 0.5286(2) 0.0302(7) Uani 1 1 d . . .
C1' C 0.6596(2) 0.28926(7) 0.9193(2) 0.0255(6) Uani 1 1 d . . .
C5' C 0.7947(2) 0.32550(7) 0.9740(2) 0.0239(6) Uani 1 1 d . . .
C16 C 0.5222(2) 0.40753(7) 0.6431(2) 0.0296(7) Uani 1 1 d . . .
C3' C 0.8092(2) 0.27053(7) 1.0610(2) 0.0293(7) Uani 1 1 d . . .
C2' C 0.7117(2) 0.26453(7) 0.9907(2) 0.0278(6) Uani 1 1 d . . .
H2'A H 0.6810 0.2431 0.9920 0.033 Uiso 1 1 calc R . .
C21' C 0.8316(2) 0.43920(7) 0.9868(3) 0.0326(7) Uani 1 1 d . . .
C15 C 0.3207(2) 0.38958(10) 0.6774(3) 0.0471(9) Uani 1 1 d . . .
H15D H 0.3368 0.4059 0.6197 0.071 Uiso 1 1 calc R . .
H15E H 0.2737 0.3997 0.7244 0.071 Uiso 1 1 calc R . .
H15F H 0.2876 0.3700 0.6353 0.071 Uiso 1 1 calc R . .
C27 C 0.4129(3) 0.35056(10) 0.3917(3) 0.0573(10) Uani 1 1 d . . .
H27A H 0.3504 0.3638 0.3929 0.086 Uiso 1 1 calc R . .
H27B H 0.3951 0.3268 0.3868 0.086 Uiso 1 1 calc R . .
H27C H 0.4428 0.3569 0.3227 0.086 Uiso 1 1 calc R . .
C12 C 0.7006(3) 0.30088(9) 1.2749(3) 0.0417(8) Uani 1 1 d . . .
H12A H 0.7170 0.2795 1.3089 0.050 Uiso 1 1 calc R . .
C13' C 0.5212(3) 0.29442(8) 0.7374(3) 0.0375(8) Uani 1 1 d . . .
H13B H 0.5667 0.3079 0.7023 0.045 Uiso 1 1 calc R . .
C14 C 0.4191(2) 0.37913(8) 0.7583(3) 0.0309(7) Uani 1 1 d . . .
C22' C 0.8314(3) 0.39448(8) 0.6898(3) 0.0414(8) Uani 1 1 d . . .
H22B H 0.7737 0.3794 0.7023 0.050 Uiso 1 1 calc R . .
C8 C 0.5849(2) 0.33637(8) 1.1408(2) 0.0309(7) Uani 1 1 d . . .
C25' C 0.8032(3) 0.43284(8) 1.1078(3) 0.0379(8) Uani 1 1 d . . .
H25B H 0.7857 0.4087 1.1119 0.045 Uiso 1 1 calc R . .
F1 F 0.0387(3) 0.33675(8) 0.2890(2) 0.0957(9) Uani 1 1 d . . .
C17 C 0.5446(2) 0.44142(7) 0.6658(3) 0.0352(7) Uani 1 1 d . . .
C11 C 0.7677(3) 0.32697(10) 1.3058(3) 0.0452(9) Uani 1 1 d . . .
H11A H 0.8304 0.3237 1.3609 0.054 Uiso 1 1 calc R . .
C2 C 0.3984(2) 0.32612(8) 1.0671(3) 0.0360(7) Uani 1 1 d . . .
H2A H 0.3961 0.3154 1.1404 0.043 Uiso 1 1 calc R . .
C20' C 0.8753(3) 0.46955(8) 0.9634(3) 0.0428(8) Uani 1 1 d . . .
H20B H 0.8861 0.4862 1.0232 0.051 Uiso 1 1 calc R . .
C24 C 0.6233(3) 0.48661(9) 0.8089(4) 0.0611(11) Uani 1 1 d . . .
H24A H 0.6897 0.4816 0.7856 0.092 Uiso 1 1 calc R . .
H24B H 0.6351 0.4928 0.8930 0.092 Uiso 1 1 calc R . .
H24C H 0.5898 0.5052 0.7610 0.092 Uiso 1 1 calc R . .
C11' C 0.3556(3) 0.26836(9) 0.7260(4) 0.0564(11) Uani 1 1 d . . .
H11B H 0.2876 0.2641 0.6835 0.068 Uiso 1 1 calc R . .
C7 C 0.1387(3) 0.30570(12) 0.8905(4) 0.0669(12) Uani 1 1 d . . .
H7A H 0.1690 0.2955 0.8272 0.100 Uiso 1 1 calc R . .
H7B H 0.1053 0.3268 0.8622 0.100 Uiso 1 1 calc R . .
H7C H 0.0873 0.2905 0.9132 0.100 Uiso 1 1 calc R . .
C27' C 0.8945(3) 0.44005(10) 1.2093(3) 0.0561(10) Uani 1 1 d . . .
H27D H 0.8766 0.4330 1.2848 0.084 Uiso 1 1 calc R . .
H27E H 0.9094 0.4640 1.2122 0.084 Uiso 1 1 calc R . .
H27F H 0.9557 0.4278 1.1957 0.084 Uiso 1 1 calc R . .
C19' C 0.9031(3) 0.47589(9) 0.8557(3) 0.0485(9) Uani 1 1 d . . .
H19A H 0.9330 0.4967 0.8417 0.058 Uiso 1 1 calc R . .
C12' C 0.4226(3) 0.28748(8) 0.6750(3) 0.0506(10) Uani 1 1 d . . .
H12B H 0.4013 0.2959 0.5969 0.061 Uiso 1 1 calc R . .
C26' C 0.7082(3) 0.45278(10) 1.1242(3) 0.0575(10) Uani 1 1 d . . .
H26A H 0.6494 0.4467 1.0621 0.086 Uiso 1 1 calc R . .
H26B H 0.7226 0.4766 1.1189 0.086 Uiso 1 1 calc R . .
H26C H 0.6914 0.4478 1.2022 0.086 Uiso 1 1 calc R . .
C18 C 0.5559(3) 0.46132(8) 0.5692(3) 0.0462(9) Uani 1 1 d . . .
H18A H 0.5709 0.4844 0.5817 0.055 Uiso 1 1 calc R . .
C24' C 0.8031(3) 0.40871(10) 0.5644(3) 0.0541(10) Uani 1 1 d . . .
H24D H 0.7434 0.4236 0.5596 0.081 Uiso 1 1 calc R . .
H24E H 0.7858 0.3904 0.5075 0.081 Uiso 1 1 calc R . .
H24F H 0.8621 0.4212 0.5457 0.081 Uiso 1 1 calc R . .
N3 N 0.2188(2) 0.31196(9) 0.9915(3) 0.0577(9) Uani 1 1 d . . .
C18' C 0.8872(3) 0.45179(8) 0.7678(3) 0.0438(8) Uani 1 1 d . . .
H18B H 0.9067 0.4563 0.6937 0.053 Uiso 1 1 calc R . .
C3 C 0.3098(2) 0.32696(8) 0.9794(3) 0.0382(8) Uani 1 1 d . . .
C19 C 0.5460(3) 0.44854(9) 0.4565(3) 0.0462(9) Uani 1 1 d . . .
H19B H 0.5537 0.4627 0.3923 0.055 Uiso 1 1 calc R . .
O3 O 0.0103(3) 0.29482(9) 0.4879(3) 0.0900(11) Uani 1 1 d . . .
C16' C 0.8167(2) 0.41500(7) 0.8969(2) 0.0277(6) Uani 1 1 d . . .
C6 C 0.2012(3) 0.30089(13) 1.1061(4) 0.0799(16) Uani 1 1 d . . .
H6A H 0.2500 0.3121 1.1689 0.120 Uiso 1 1 calc R . .
H6B H 0.2113 0.2767 1.1129 0.120 Uiso 1 1 calc R . .
H6C H 0.1302 0.3064 1.1143 0.120 Uiso 1 1 calc R . .
O2 O 0.1799(3) 0.29186(10) 0.4374(4) 0.1084(13) Uani 1 1 d . . .
C23' C 0.9286(4) 0.37341(10) 0.6998(3) 0.0624(11) Uani 1 1 d . . .
H23A H 0.9196 0.3570 0.6354 0.094 Uiso 1 1 calc R . .
H23B H 0.9414 0.3618 0.7763 0.094 Uiso 1 1 calc R . .
H23C H 0.9877 0.3878 0.6941 0.094 Uiso 1 1 calc R . .
O1 O 0.1519(3) 0.32402(10) 0.6051(3) 0.1015(12) Uani 1 1 d . . .
C26 C 0.5930(3) 0.33929(9) 0.5016(3) 0.0489(9) Uani 1 1 d . . .
H26D H 0.6412 0.3432 0.5764 0.073 Uiso 1 1 calc R . .
H26E H 0.6229 0.3479 0.4355 0.073 Uiso 1 1 calc R . .
H26F H 0.5802 0.3153 0.4910 0.073 Uiso 1 1 calc R . .
C23 C 0.4481(4) 0.46474(11) 0.8167(4) 0.0706(12) Uani 1 1 d . . .
H23D H 0.4056 0.4446 0.8125 0.106 Uiso 1 1 calc R . .
H23E H 0.4140 0.4811 0.7588 0.106 Uiso 1 1 calc R . .
H23F H 0.4567 0.4742 0.8967 0.106 Uiso 1 1 calc R . .
C28 C 0.0787(3) 0.34567(10) 0.3985(3) 0.0521(10) Uani 1 1 d . . .
N3' N 0.8579(2) 0.24765(6) 1.1384(2) 0.0348(6) Uani 1 1 d . . .
C7' C 0.9600(3) 0.25367(9) 1.2093(3) 0.0512(10) Uani 1 1 d . . .
H7'A H 0.9593 0.2746 1.2530 0.077 Uiso 1 1 calc R . .
H7'B H 1.0110 0.2551 1.1570 0.077 Uiso 1 1 calc R . .
H7'C H 0.9785 0.2353 1.2655 0.077 Uiso 1 1 calc R . .
C6' C 0.8123(3) 0.21521(8) 1.1499(3) 0.0506(9) Uani 1 1 d . . .
H6'A H 0.7431 0.2180 1.1685 0.076 Uiso 1 1 calc R . .
H6'B H 0.8559 0.2027 1.2137 0.076 Uiso 1 1 calc R . .
H6'C H 0.8073 0.2030 1.0751 0.076 Uiso 1 1 calc R . .
O40 O 0.2628(7) 0.4329(2) 0.9660(6) 0.209(3) Uani 1 1 d . . .
C41 C 0.1679(6) 0.4226(3) 0.9771(8) 0.169(4) Uani 1 1 d . . .
H41A H 0.1514 0.4010 0.9363 0.203 Uiso 1 1 calc R . .
H41B H 0.1152 0.4392 0.9420 0.203 Uiso 1 1 calc R . .
C42 C 0.1692(7) 0.4191(4) 1.1053(9) 0.210(6) Uani 1 1 d . . .
H42A H 0.1330 0.4380 1.1348 0.252 Uiso 1 1 calc R . .
H42B H 0.1344 0.3981 1.1216 0.252 Uiso 1 1 calc R . .
C43 C 0.2687(9) 0.4186(3) 1.1578(8) 0.206(6) Uani 1 1 d . . .
H43A H 0.2849 0.3968 1.1978 0.247 Uiso 1 1 calc R . .
H43B H 0.2813 0.4362 1.2191 0.247 Uiso 1 1 calc R . .
C44 C 0.3338(6) 0.4235(2) 1.0766(10) 0.156(4) Uani 1 1 d . . .
H44A H 0.3721 0.4029 1.0655 0.187 Uiso 1 1 calc R . .
H44B H 0.3841 0.4416 1.1031 0.187 Uiso 1 1 calc R . .
O50 O 1.1984(8) 0.4951(2) 0.5666(8) 0.250(4) Uani 1 1 d . . .
C51 C 1.2291(6) 0.4758(2) 0.4727(9) 0.143(3) Uani 1 1 d . . .
H51A H 1.2419 0.4904 0.4072 0.171 Uiso 1 1 calc R . .
H51B H 1.2923 0.4627 0.5024 0.171 Uiso 1 1 calc R . .
C52 C 1.1466(8) 0.4558(3) 0.4368(8) 0.181(4) Uani 1 1 d . . .
H52A H 1.1702 0.4341 0.4101 0.217 Uiso 1 1 calc R . .
H52B H 1.0995 0.4661 0.3692 0.217 Uiso 1 1 calc R . .
C53 C 1.0939(6) 0.4507(2) 0.5309(11) 0.171(4) Uani 1 1 d . . .
H53A H 1.0186 0.4543 0.5044 0.205 Uiso 1 1 calc R . .
H53B H 1.1052 0.4277 0.5621 0.205 Uiso 1 1 calc R . .
C54 C 1.1341(9) 0.4736(2) 0.6160(9) 0.184(5) Uani 1 1 d . . .
H54A H 1.1743 0.4621 0.6861 0.220 Uiso 1 1 calc R . .
H54B H 1.0776 0.4863 0.6416 0.220 Uiso 1 1 calc R . .

loop_
_atom_site_aniso_label
_atom_site_aniso_U_11
_atom_site_aniso_U_22
_atom_site_aniso_U_33
_atom_site_aniso_U_23
_atom_site_aniso_U_13
_atom_site_aniso_U_12
Cu1 0.02369(19) 0.0294(2) 0.02781(19) 0.00219(15) 0.00206(14) 0.00148(15)
S1 0.0542(6) 0.0672(7) 0.0438(5) 0.0033(5) -0.0065(4) 0.0031(5)
F3 0.0698(19) 0.101(2) 0.143(3) 0.0261(19) 0.0224(18) -0.0259(16)
N2 0.0287(14) 0.0283(13) 0.0228(12) -0.0015(10) 0.0026(10) 0.0044(10)
N2' 0.0266(13) 0.0254(12) 0.0216(12) 0.0000(10) 0.0024(10) -0.0026(10)
C14' 0.0257(15) 0.0284(16) 0.0223(14) -0.0009(12) 0.0028(12) -0.0009(12)
C25 0.0384(18) 0.0376(18) 0.0265(16) -0.0022(13) 0.0084(13) 0.0006(14)
N1' 0.0275(13) 0.0223(12) 0.0218(12) -0.0011(9) 0.0039(10) -0.0015(10)
C4 0.0299(18) 0.057(2) 0.0296(17) -0.0097(15) 0.0027(13) -0.0056(15)
C15' 0.0286(17) 0.0347(17) 0.0448(19) 0.0058(15) 0.0012(14) -0.0036(14)
F2 0.087(2) 0.092(2) 0.097(2) 0.0089(16) 0.0238(16) 0.0326(16)
N1 0.0277(13) 0.0308(13) 0.0236(12) -0.0049(10) 0.0048(10) -0.0010(10)
C8' 0.0325(17) 0.0222(15) 0.0334(16) -0.0048(12) 0.0028(13) -0.0004(13)
C9' 0.0378(19) 0.0285(16) 0.0417(18) -0.0006(14) 0.0051(15) -0.0022(14)
C17' 0.0312(17) 0.0368(17) 0.0312(16) 0.0036(13) 0.0023(13) -0.0038(14)
C4' 0.0266(16) 0.0300(16) 0.0254(15) 0.0025(12) 0.0022(12) 0.0017(12)
C20 0.046(2) 0.044(2) 0.0289(17) 0.0070(14) 0.0044(14) 0.0056(16)
C9 0.0365(18) 0.0437(19) 0.0251(15) 0.0022(13) 0.0075(13) -0.0084(15)
C22 0.058(2) 0.0324(18) 0.0417(19) -0.0022(15) 0.0008(17) 0.0087(16)
C5 0.0249(16) 0.0403(18) 0.0249(15) -0.0060(13) 0.0057(12) 0.0014(13)
C10' 0.039(2) 0.0296(18) 0.073(3) -0.0015(17) 0.0003(18) -0.0098(15)
C13 0.045(2) 0.0416(19) 0.0251(16) -0.0008(14) 0.0120(14) 0.0007(15)
C10 0.0378(19) 0.067(2) 0.0253(16) 0.0012(16) 0.0066(14) -0.0126(17)
C1 0.0334(17) 0.0297(16) 0.0250(15) -0.0050(12) 0.0083(13) -0.0008(13)
C21 0.0264(16) 0.0363(17) 0.0271(15) 0.0040(13) 0.0029(12) 0.0054(13)
C1' 0.0322(16) 0.0259(15) 0.0188(14) -0.0032(11) 0.0060(12) -0.0006(12)
C5' 0.0249(15) 0.0272(15) 0.0201(14) -0.0010(11) 0.0055(11) 0.0003(12)
C16 0.0266(16) 0.0332(17) 0.0271(15) 0.0041(13) -0.0001(12) 0.0069(13)
C3' 0.0359(17) 0.0258(15) 0.0268(15) 0.0027(12) 0.0072(13) 0.0061(13)
C2' 0.0355(17) 0.0217(15) 0.0273(15) -0.0015(12) 0.0086(13) -0.0022(12)
C21' 0.0318(17) 0.0290(16) 0.0354(17) -0.0007(13) 0.0018(13) -0.0031(13)
C15 0.0274(18) 0.077(3) 0.0340(18) 0.0049(17) -0.0019(14) 0.0073(17)
C27 0.069(3) 0.060(2) 0.037(2) -0.0047(18) -0.0050(18) -0.013(2)
C12 0.051(2) 0.050(2) 0.0262(17) 0.0082(15) 0.0120(15) 0.0121(17)
C13' 0.045(2) 0.0292(17) 0.0342(17) -0.0012(13) -0.0038(15) -0.0035(14)
C14 0.0276(17) 0.0379(17) 0.0263(15) -0.0059(13) 0.0026(12) 0.0034(13)
C22' 0.053(2) 0.0389(19) 0.0341(18) 0.0025(14) 0.0136(15) -0.0114(16)
C8 0.0322(17) 0.0414(18) 0.0212(14) -0.0004(13) 0.0100(12) -0.0002(14)
C25' 0.045(2) 0.0353(18) 0.0323(17) -0.0067(14) 0.0048(14) -0.0065(15)
F1 0.132(3) 0.110(2) 0.0375(14) 0.0139(14) -0.0050(14) -0.0105(19)
C17 0.0367(18) 0.0293(17) 0.0370(17) 0.0040(14) 0.0003(14) 0.0081(14)
C11 0.0327(19) 0.079(3) 0.0239(16) 0.0113(17) 0.0067(14) 0.0057(18)
C2 0.0385(19) 0.0419(19) 0.0290(16) -0.0003(14) 0.0097(14) -0.0063(15)
C20' 0.049(2) 0.0314(18) 0.045(2) -0.0052(15) -0.0016(16) -0.0101(15)
C24 0.076(3) 0.039(2) 0.059(2) -0.0048(18) -0.011(2) 0.005(2)
C11' 0.045(2) 0.0326(19) 0.079(3) -0.0014(19) -0.021(2) -0.0062(17)
C7 0.033(2) 0.093(3) 0.074(3) -0.021(2) 0.008(2) -0.023(2)
C27' 0.061(3) 0.063(3) 0.041(2) -0.0074(18) 0.0006(18) -0.015(2)
C19' 0.056(2) 0.0360(19) 0.051(2) 0.0077(16) 0.0052(18) -0.0178(17)
C12' 0.061(2) 0.0315(18) 0.049(2) -0.0003(16) -0.0190(18) -0.0063(17)
C26' 0.065(3) 0.060(2) 0.051(2) -0.0093(19) 0.020(2) 0.001(2)
C18 0.053(2) 0.0289(18) 0.053(2) 0.0114(16) 0.0009(17) 0.0051(16)
C24' 0.056(2) 0.074(3) 0.0331(19) 0.0005(18) 0.0090(17) -0.007(2)
N3 0.0394(18) 0.081(2) 0.0531(19) -0.0049(17) 0.0101(15) -0.0283(17)
C18' 0.051(2) 0.041(2) 0.0393(19) 0.0099(16) 0.0096(16) -0.0127(16)
C3 0.0336(18) 0.047(2) 0.0359(18) -0.0093(15) 0.0105(14) -0.0106(15)
C19 0.054(2) 0.042(2) 0.041(2) 0.0188(16) 0.0068(16) 0.0057(17)
O3 0.087(2) 0.108(3) 0.072(2) 0.0275(19) 0.0053(17) -0.038(2)
C16' 0.0243(15) 0.0265(15) 0.0301(16) 0.0032(12) -0.0009(12) -0.0036(12)
C6 0.039(2) 0.103(4) 0.095(3) 0.062(3) 0.004(2) -0.009(2)
O2 0.101(3) 0.095(3) 0.133(3) -0.001(2) 0.032(2) 0.043(2)
C23' 0.090(3) 0.053(2) 0.046(2) 0.0001(18) 0.018(2) 0.014(2)
O1 0.116(3) 0.116(3) 0.0520(19) -0.0029(18) -0.0386(19) 0.000(2)
C26 0.056(2) 0.042(2) 0.053(2) -0.0026(17) 0.0209(18) 0.0058(17)
C23 0.084(3) 0.066(3) 0.065(3) -0.025(2) 0.022(2) 0.008(2)
C28 0.040(2) 0.070(3) 0.046(2) 0.0003(19) 0.0069(17) -0.006(2)
N3' 0.0352(15) 0.0300(14) 0.0366(15) 0.0083(11) 0.0001(12) 0.0038(11)
C7' 0.044(2) 0.042(2) 0.059(2) 0.0171(17) -0.0103(18) 0.0010(17)
C6' 0.055(2) 0.0353(19) 0.056(2) 0.0171(17) -0.0041(18) 0.0014(17)
O40 0.182(7) 0.261(8) 0.179(6) 0.052(6) 0.018(5) -0.047(6)
C41 0.073(5) 0.285(12) 0.140(7) 0.026(7) -0.005(5) -0.059(6)
C42 0.113(7) 0.386(18) 0.133(8) -0.032(9) 0.026(6) -0.091(9)
C43 0.179(10) 0.326(16) 0.122(7) 0.060(8) 0.057(8) 0.120(11)
C44 0.106(6) 0.123(6) 0.216(10) -0.082(6) -0.027(7) 0.026(5)
O50 0.349(12) 0.189(7) 0.220(8) -0.065(6) 0.075(8) -0.097(8)
C51 0.119(6) 0.159(8) 0.161(8) 0.038(6) 0.056(6) -0.011(6)
C52 0.173(9) 0.237(11) 0.129(7) -0.067(7) 0.018(6) -0.084(9)
C53 0.117(6) 0.142(7) 0.264(12) -0.025(8) 0.062(7) -0.079(6)
C54 0.287(13) 0.120(7) 0.188(9) -0.024(6) 0.158(10) -0.046(8)

loop_
_atom_type_symbol
_atom_type_description
_atom_type_scat_dispersion_real
_atom_type_scat_dispersion_imag
_atom_type_scat_source
C C 0.0033 0.0016 'International Tables Vol C Tables 4.2.6.8 and 6.1.1.4'
H H 0.0000 0.0000 'International Tables Vol C Tables 4.2.6.8 and 6.1.1.4'
N N 0.0061 0.0033 'International Tables Vol C Tables 4.2.6.8 and 6.1.1.4'
O O 0.0106 0.0060 'International Tables Vol C Tables 4.2.6.8 and 6.1.1.4'
F F 0.0171 0.0103 'International Tables Vol C Tables 4.2.6.8 and 6.1.1.4'
S S 0.1246 0.1234 'International Tables Vol C Tables 4.2.6.8 and 6.1.1.4'
Cu Cu 0.3201 1.2651 'International Tables Vol C Tables 4.2.6.8 and 6.1.1.4'

loop_
_geom_angle_atom_site_label_1
_geom_angle_atom_site_label_2
_geom_angle_atom_site_label_3
_geom_angle
_geom_angle_site_symmetry_1
_geom_angle_site_symmetry_3
_geom_angle_publ_flag
N2' Cu1 N2 128.36(9) . . ?
N2' Cu1 N1 138.02(9) . . ?
N2 Cu1 N1 80.62(9) . . ?
N2' Cu1 N1' 80.61(9) . . ?
N2 Cu1 N1' 137.49(9) . . ?
N1 Cu1 N1' 96.99(9) . . ?
O2 S1 O1 115.7(3) . . ?
O2 S1 O3 116.1(3) . . ?
O1 S1 O3 114.5(2) . . ?
O2 S1 C28 102.7(2) . . ?
O1 S1 C28 103.0(2) . . ?
O3 S1 C28 101.89(19) . . ?
C14 N2 C16 118.7(2) . . ?
C14 N2 Cu1 113.53(19) . . ?
C16 N2 Cu1 127.75(19) . . ?
C14' N2' C16' 117.8(2) . . ?
C14' N2' Cu1 114.15(19) . . ?
C16' N2' Cu1 127.99(18) . . ?
N2' C14' C5' 117.3(2) . . ?
N2' C14' C15' 124.0(3) . . ?
C5' C14' C15' 118.7(2) . . ?
C21 C25 C26 109.5(3) . . ?
C21 C25 C27 113.0(3) . . ?
C26 C25 C27 111.0(3) . . ?
C21 C25 H25A 107.7 . . ?
C26 C25 H25A 107.7 . . ?
C27 C25 H25A 107.7 . . ?
C1' N1' C5' 115.2(2) . . ?
C1' N1' Cu1 131.41(19) . . ?
C5' N1' Cu1 108.50(17) . . ?
C5 C4 C3 120.1(3) . . ?
C5 C4 H4A 120.0 . . ?
C3 C4 H4A 120.0 . . ?
C14' C15' H15A 109.5 . . ?
C14' C15' H15B 109.5 . . ?
H15A C15' H15B 109.5 . . ?
C14' C15' H15C 109.5 . . ?
H15A C15' H15C 109.5 . . ?
H15B C15' H15C 109.5 . . ?
C1 N1 C5 115.8(2) . . ?
C1 N1 Cu1 131.0(2) . . ?
C5 N1 Cu1 108.19(17) . . ?
C13' C8' C9' 118.7(3) . . ?
C13' C8' C1' 120.8(3) . . ?
C9' C8' C1' 120.5(3) . . ?
C10' C9' C8' 120.7(3) . . ?
C10' C9' H9'A 119.6 . . ?
C8' C9' H9'A 119.6 . . ?
C18' C17' C16' 117.9(3) . . ?
C18' C17' C22' 120.5(3) . . ?
C16' C17' C22' 121.5(3) . . ?
C5' C4' C3' 120.2(3) . . ?
C5' C4' H4'A 119.9 . . ?
C3' C4' H4'A 119.9 . . ?
C19 C20 C21 121.2(3) . . ?
C19 C20 H20A 119.4 . . ?
C21 C20 H20A 119.4 . . ?
C10 C9 C8 120.6(3) . . ?
C10 C9 H9A 119.7 . . ?
C8 C9 H9A 119.7 . . ?
C17 C22 C24 113.2(3) . . ?
C17 C22 C23 111.5(3) . . ?
C24 C22 C23 109.2(3) . . ?
C17 C22 H22A 107.6 . . ?
C24 C22 H22A 107.6 . . ?
C23 C22 H22A 107.6 . . ?
N1 C5 C4 123.9(3) . . ?
N1 C5 C14 115.5(3) . . ?
C4 C5 C14 120.6(3) . . ?
C11' C10' C9' 119.6(3) . . ?
C11' C10' H10A 120.2 . . ?
C9' C10' H10A 120.2 . . ?
C12 C13 C8 121.0(3) . . ?
C12 C13 H13A 119.5 . . ?
C8 C13 H13A 119.5 . . ?
C9 C10 C11 120.5(3) . . ?
C9 C10 H10B 119.7 . . ?
C11 C10 H10B 119.7 . . ?
N1 C1 C2 123.1(3) . . ?
N1 C1 C8 117.3(3) . . ?
C2 C1 C8 119.6(3) . . ?
C20 C21 C16 118.1(3) . . ?
C20 C21 C25 120.1(3) . . ?
C16 C21 C25 121.8(3) . . ?
N1' C1' C2' 123.5(3) . . ?
N1' C1' C8' 118.1(2) . . ?
C2' C1' C8' 118.4(3) . . ?
N1' C5' C4' 124.8(3) . . ?
N1' C5' C14' 115.6(2) . . ?
C4' C5' C14' 119.6(3) . . ?
C21 C16 C17 121.9(3) . . ?
C21 C16 N2 120.1(3) . . ?
C17 C16 N2 118.0(3) . . ?
N3' C3' C2' 122.1(3) . . ?
N3' C3' C4' 122.7(3) . . ?
C2' C3' C4' 115.1(3) . . ?
C1' C2' C3' 121.1(3) . . ?
C1' C2' H2'A 119.4 . . ?
C3' C2' H2'A 119.4 . . ?
C20' C21' C16' 118.0(3) . . ?
C20' C21' C25' 120.1(3) . . ?
C16' C21' C25' 121.9(3) . . ?
C14 C15 H15D 109.5 . . ?
C14 C15 H15E 109.5 . . ?
H15D C15 H15E 109.5 . . ?
C14 C15 H15F 109.5 . . ?
H15D C15 H15F 109.5 . . ?
H15E C15 H15F 109.5 . . ?
C25 C27 H27A 109.5 . . ?
C25 C27 H27B 109.5 . . ?
H27A C27 H27B 109.5 . . ?
C25 C27 H27C 109.5 . . ?
H27A C27 H27C 109.5 . . ?
H27B C27 H27C 109.5 . . ?
C11 C12 C13 120.5(3) . . ?
C11 C12 H12A 119.7 . . ?
C13 C12 H12A 119.7 . . ?
C12' C13' C8' 120.4(3) . . ?
C12' C13' H13B 119.8 . . ?
C8' C13' H13B 119.8 . . ?
N2 C14 C5 117.4(3) . . ?
N2 C14 C15 124.7(3) . . ?
C5 C14 C15 117.9(3) . . ?
C23' C22' C17' 111.2(3) . . ?
C23' C22' C24' 109.5(3) . . ?
C17' C22' C24' 113.1(3) . . ?
C23' C22' H22B 107.6 . . ?
C17' C22' H22B 107.6 . . ?
C24' C22' H22B 107.6 . . ?
C9 C8 C13 117.9(3) . . ?
C9 C8 C1 121.5(3) . . ?
C13 C8 C1 120.6(3) . . ?
C21' C25' C26' 111.6(3) . . ?
C21' C25' C27' 111.7(3) . . ?
C26' C25' C27' 110.5(3) . . ?
C21' C25' H25B 107.6 . . ?
C26' C25' H25B 107.6 . . ?
C27' C25' H25B 107.6 . . ?
C18 C17 C16 117.1(3) . . ?
C18 C17 C22 121.2(3) . . ?
C16 C17 C22 121.7(3) . . ?
C12 C11 C10 119.4(3) . . ?
C12 C11 H11A 120.3 . . ?
C10 C11 H11A 120.3 . . ?
C1 C2 C3 121.2(3) . . ?
C1 C2 H2A 119.4 . . ?
C3 C2 H2A 119.4 . . ?
C19' C20' C21' 121.5(3) . . ?
C19' C20' H20B 119.3 . . ?
C21' C20' H20B 119.3 . . ?
C22 C24 H24A 109.5 . . ?
C22 C24 H24B 109.5 . . ?
H24A C24 H24B 109.5 . . ?
C22 C24 H24C 109.5 . . ?
H24A C24 H24C 109.5 . . ?
H24B C24 H24C 109.5 . . ?
C10' C11' C12' 120.4(3) . . ?
C10' C11' H11B 119.8 . . ?
C12' C11' H11B 119.8 . . ?
N3 C7 H7A 109.5 . . ?
N3 C7 H7B 109.5 . . ?
H7A C7 H7B 109.5 . . ?
N3 C7 H7C 109.5 . . ?
H7A C7 H7C 109.5 . . ?
H7B C7 H7C 109.5 . . ?
C25' C27' H27D 109.5 . . ?
C25' C27' H27E 109.5 . . ?
H27D C27' H27E 109.5 . . ?
C25' C27' H27F 109.5 . . ?
H27D C27' H27F 109.5 . . ?
H27E C27' H27F 109.5 . . ?
C20' C19' C18' 119.7(3) . . ?
C20' C19' H19A 120.1 . . ?
C18' C19' H19A 120.1 . . ?
C11' C12' C13' 120.2(3) . . ?
C11' C12' H12B 119.9 . . ?
C13' C12' H12B 119.9 . . ?
C25' C26' H26A 109.5 . . ?
C25' C26' H26B 109.5 . . ?
H26A C26' H26B 109.5 . . ?
C25' C26' H26C 109.5 . . ?
H26A C26' H26C 109.5 . . ?
H26B C26' H26C 109.5 . . ?
C19 C18 C17 121.9(3) . . ?
C19 C18 H18A 119.1 . . ?
C17 C18 H18A 119.1 . . ?
C22' C24' H24D 109.5 . . ?
C22' C24' H24E 109.5 . . ?
H24D C24' H24E 109.5 . . ?
C22' C24' H24F 109.5 . . ?
H24D C24' H24F 109.5 . . ?
H24E C24' H24F 109.5 . . ?
C3 N3 C7 121.3(3) . . ?
C3 N3 C6 121.2(3) . . ?
C7 N3 C6 117.5(3) . . ?
C19' C18' C17' 121.5(3) . . ?
C19' C18' H18B 119.3 . . ?
C17' C18' H18B 119.3 . . ?
N3 C3 C2 123.1(3) . . ?
N3 C3 C4 121.0(3) . . ?
C2 C3 C4 115.9(3) . . ?
C18 C19 C20 119.9(3) . . ?
C18 C19 H19B 120.0 . . ?
C20 C19 H19B 120.0 . . ?
C21' C16' C17' 121.4(3) . . ?
C21' C16' N2' 121.0(3) . . ?
C17' C16' N2' 117.6(2) . . ?
N3 C6 H6A 109.5 . . ?
N3 C6 H6B 109.5 . . ?
H6A C6 H6B 109.5 . . ?
N3 C6 H6C 109.5 . . ?
H6A C6 H6C 109.5 . . ?
H6B C6 H6C 109.5 . . ?
C22' C23' H23A 109.5 . . ?
C22' C23' H23B 109.5 . . ?
H23A C23' H23B 109.5 . . ?
C22' C23' H23C 109.5 . . ?
H23A C23' H23C 109.5 . . ?
H23B C23' H23C 109.5 . . ?
C25 C26 H26D 109.5 . . ?
C25 C26 H26E 109.5 . . ?
H26D C26 H26E 109.5 . . ?
C25 C26 H26F 109.5 . . ?
H26D C26 H26F 109.5 . . ?
H26E C26 H26F 109.5 . . ?
C22 C23 H23D 109.5 . . ?
C22 C23 H23E 109.5 . . ?
H23D C23 H23E 109.5 . . ?
C22 C23 H23F 109.5 . . ?
H23D C23 H23F 109.5 . . ?
H23E C23 H23F 109.5 . . ?
F3 C28 F1 107.5(3) . . ?
F3 C28 F2 106.8(4) . . ?
F1 C28 F2 105.6(3) . . ?
F3 C28 S1 113.0(3) . . ?
F1 C28 S1 111.2(3) . . ?
F2 C28 S1 112.2(3) . . ?
C3' N3' C6' 121.1(3) . . ?
C3' N3' C7' 122.0(3) . . ?
C6' N3' C7' 116.9(3) . . ?
N3' C7' H7'A 109.5 . . ?
N3' C7' H7'B 109.5 . . ?
H7'A C7' H7'B 109.5 . . ?
N3' C7' H7'C 109.5 . . ?
H7'A C7' H7'C 109.5 . . ?
H7'B C7' H7'C 109.5 . . ?
N3' C6' H6'A 109.5 . . ?
N3' C6' H6'B 109.5 . . ?
H6'A C6' H6'B 109.5 . . ?
N3' C6' H6'C 109.5 . . ?
H6'A C6' H6'C 109.5 . . ?
H6'B C6' H6'C 109.5 . . ?
C41 O40 C44 106.9(7) . . ?
O40 C41 C42 106.6(7) . . ?
O40 C41 H41A 110.4 . . ?
C42 C41 H41A 110.4 . . ?
O40 C41 H41B 110.4 . . ?
C42 C41 H41B 110.4 . . ?
H41A C41 H41B 108.6 . . ?
C43 C42 C41 106.3(8) . . ?
C43 C42 H42A 110.5 . . ?
C41 C42 H42A 110.5 . . ?
C43 C42 H42B 110.5 . . ?
C41 C42 H42B 110.5 . . ?
H42A C42 H42B 108.7 . . ?
C42 C43 C44 111.6(9) . . ?
C42 C43 H43A 109.3 . . ?
C44 C43 H43A 109.3 . . ?
C42 C43 H43B 109.3 . . ?
C44 C43 H43B 109.3 . . ?
H43A C43 H43B 108.0 . . ?
C43 C44 O40 104.1(7) . . ?
C43 C44 H44A 110.9 . . ?
O40 C44 H44A 110.9 . . ?
C43 C44 H44B 110.9 . . ?
O40 C44 H44B 110.9 . . ?
H44A C44 H44B 109.0 . . ?
C54 O50 C51 104.3(7) . . ?
C52 C51 O50 103.0(7) . . ?
C52 C51 H51A 111.2 . . ?
O50 C51 H51A 111.2 . . ?
C52 C51 H51B 111.2 . . ?
O50 C51 H51B 111.2 . . ?
H51A C51 H51B 109.1 . . ?
C51 C52 C53 109.6(7) . . ?
C51 C52 H52A 109.7 . . ?
C53 C52 H52A 109.7 . . ?
C51 C52 H52B 109.7 . . ?
C53 C52 H52B 109.7 . . ?
H52A C52 H52B 108.2 . . ?
C54 C53 C52 105.7(6) . . ?
C54 C53 H53A 110.6 . . ?
C52 C53 H53A 110.6 . . ?
C54 C53 H53B 110.6 . . ?
C52 C53 H53B 110.6 . . ?
H53A C53 H53B 108.7 . . ?
C53 C54 O50 107.8(7) . . ?
C53 C54 H54A 110.1 . . ?
O50 C54 H54A 110.1 . . ?
C53 C54 H54B 110.1 . . ?
O50 C54 H54B 110.1 . . ?
H54A C54 H54B 108.5 . . ?

loop_
_geom_bond_atom_site_label_1
_geom_bond_atom_site_label_2
_geom_bond_distance
_geom_bond_site_symmetry_2
_geom_bond_publ_flag
Cu1 N2' 2.028(2) . ?
Cu1 N2 2.041(2) . ?
Cu1 N1 2.103(2) . ?
Cu1 N1' 2.124(2) . ?
S1 O2 1.415(4) . ?
S1 O1 1.421(3) . ?
S1 O3 1.423(3) . ?
S1 C28 1.810(4) . ?
F3 C28 1.309(4) . ?
N2 C14 1.288(4) . ?
N2 C16 1.448(4) . ?
N2' C14' 1.296(4) . ?
N2' C16' 1.450(4) . ?
C14' C5' 1.492(4) . ?
C14' C15' 1.500(4) . ?
C25 C21 1.520(4) . ?
C25 C26 1.520(5) . ?
C25 C27 1.524(4) . ?
C25 H25A 1.0000 . ?
N1' C1' 1.356(4) . ?
N1' C5' 1.358(4) . ?
C4 C5 1.373(4) . ?
C4 C3 1.403(5) . ?
C4 H4A 0.9500 . ?
C15' H15A 0.9800 . ?
C15' H15B 0.9800 . ?
C15' H15C 0.9800 . ?
F2 C28 1.327(5) . ?
N1 C1 1.356(4) . ?
N1 C5 1.362(4) . ?
C8' C13' 1.391(4) . ?
C8' C9' 1.395(4) . ?
C8' C1' 1.495(4) . ?
C9' C10' 1.391(5) . ?
C9' H9'A 0.9500 . ?
C17' C18' 1.388(4) . ?
C17' C16' 1.407(4) . ?
C17' C22' 1.521(4) . ?
C4' C5' 1.373(4) . ?
C4' C3' 1.411(4) . ?
C4' H4'A 0.9500 . ?
C20 C19 1.379(5) . ?
C20 C21 1.387(4) . ?
C20 H20A 0.9500 . ?
C9 C10 1.384(4) . ?
C9 C8 1.394(4) . ?
C9 H9A 0.9500 . ?
C22 C17 1.514(4) . ?
C22 C24 1.522(5) . ?
C22 C23 1.522(5) . ?
C22 H22A 1.0000 . ?
C5 C14 1.484(4) . ?
C10' C11' 1.378(5) . ?
C10' H10A 0.9500 . ?
C13 C12 1.378(5) . ?
C13 C8 1.399(4) . ?
C13 H13A 0.9500 . ?
C10 C11 1.385(5) . ?
C10 H10B 0.9500 . ?
C1 C2 1.376(4) . ?
C1 C8 1.488(4) . ?
C21 C16 1.405(4) . ?
C1' C2' 1.384(4) . ?
C16 C17 1.405(4) . ?
C3' N3' 1.353(4) . ?
C3' C2' 1.403(4) . ?
C2' H2'A 0.9500 . ?
C21' C20' 1.393(4) . ?
C21' C16' 1.403(4) . ?
C21' C25' 1.524(4) . ?
C15 C14 1.505(4) . ?
C15 H15D 0.9800 . ?
C15 H15E 0.9800 . ?
C15 H15F 0.9800 . ?
C27 H27A 0.9800 . ?
C27 H27B 0.9800 . ?
C27 H27C 0.9800 . ?
C12 C11 1.372(5) . ?
C12 H12A 0.9500 . ?
C13' C12' 1.387(5) . ?
C13' H13B 0.9500 . ?
C22' C23' 1.519(5) . ?
C22' C24' 1.528(5) . ?
C22' H22B 1.0000 . ?
C25' C26' 1.524(5) . ?
C25' C27' 1.537(5) . ?
C25' H25B 1.0000 . ?
F1 C28 1.317(4) . ?
C17 C18 1.396(4) . ?
C11 H11A 0.9500 . ?
C2 C3 1.392(4) . ?
C2 H2A 0.9500 . ?
C20' C19' 1.375(5) . ?
C20' H20B 0.9500 . ?
C24 H24A 0.9800 . ?
C24 H24B 0.9800 . ?
C24 H24C 0.9800 . ?
C11' C12' 1.378(5) . ?
C11' H11B 0.9500 . ?
C7 N3 1.436(5) . ?
C7 H7A 0.9800 . ?
C7 H7B 0.9800 . ?
C7 H7C 0.9800 . ?
C27' H27D 0.9800 . ?
C27' H27E 0.9800 . ?
C27' H27F 0.9800 . ?
C19' C18' 1.384(5) . ?
C19' H19A 0.9500 . ?
C12' H12B 0.9500 . ?
C26' H26A 0.9800 . ?
C26' H26B 0.9800 . ?
C26' H26C 0.9800 . ?
C18 C19 1.374(5) . ?
C18 H18A 0.9500 . ?
C24' H24D 0.9800 . ?
C24' H24E 0.9800 . ?
C24' H24F 0.9800 . ?
N3 C3 1.368(4) . ?
N3 C6 1.446(5) . ?
C18' H18B 0.9500 . ?
C19 H19B 0.9500 . ?
C6 H6A 0.9800 . ?
C6 H6B 0.9800 . ?
C6 H6C 0.9800 . ?
C23' H23A 0.9800 . ?
C23' H23B 0.9800 . ?
C23' H23C 0.9800 . ?
C26 H26D 0.9800 . ?
C26 H26E 0.9800 . ?
C26 H26F 0.9800 . ?
C23 H23D 0.9800 . ?
C23 H23E 0.9800 . ?
C23 H23F 0.9800 . ?
N3' C6' 1.449(4) . ?
N3' C7' 1.455(4) . ?
C7' H7'A 0.9800 . ?
C7' H7'B 0.9800 . ?
C7' H7'C 0.9800 . ?
C6' H6'A 0.9800 . ?
C6' H6'B 0.9800 . ?
C6' H6'C 0.9800 . ?
O40 C41 1.342(8) . ?
O40 C44 1.478(9) . ?
C41 C42 1.473(10) . ?
C41 H41A 0.9900 . ?
C41 H41B 0.9900 . ?
C42 C43 1.336(11) . ?
C42 H42A 0.9900 . ?
C42 H42B 0.9900 . ?
C43 C44 1.390(11) . ?
C43 H43A 0.9900 . ?
C43 H43B 0.9900 . ?
C44 H44A 0.9900 . ?
C44 H44B 0.9900 . ?
O50 C54 1.398(10) . ?
O50 C51 1.442(10) . ?
C51 C52 1.352(10) . ?
C51 H51A 0.9900 . ?
C51 H51B 0.9900 . ?
C52 C53 1.401(11) . ?
C52 H52A 0.9900 . ?
C52 H52B 0.9900 . ?
C53 C54 1.373(11) . ?
C53 H53A 0.9900 . ?
C53 H53B 0.9900 . ?
C54 H54A 0.9900 . ?
C54 H54B 0.9900 . ?

loop_
_geom_torsion_atom_site_label_1
_geom_torsion_atom_site_label_2
_geom_torsion_atom_site_label_3
_geom_torsion_atom_site_label_4
_geom_torsion
_geom_torsion_site_symmetry_1
_geom_torsion_site_symmetry_2
_geom_torsion_site_symmetry_3
_geom_torsion_site_symmetry_4
_geom_torsion_publ_flag
N2' Cu1 N2 C14 -157.81(19) . . . . ?
N1 Cu1 N2 C14 -11.7(2) . . . . ?
N1' Cu1 N2 C14 78.4(2) . . . . ?
N2' Cu1 N2 C16 19.9(3) . . . . ?
N1 Cu1 N2 C16 166.0(2) . . . . ?
N1' Cu1 N2 C16 -103.9(2) . . . . ?
N2 Cu1 N2' C14' -156.72(18) . . . . ?
N1 Cu1 N2' C14' 78.6(2) . . . . ?
N1' Cu1 N2' C14' -11.44(19) . . . . ?
N2 Cu1 N2' C16' 20.8(3) . . . . ?
N1 Cu1 N2' C16' -103.9(2) . . . . ?
N1' Cu1 N2' C16' 166.1(2) . . . . ?
C16' N2' C14' C5' -173.9(2) . . . . ?
Cu1 N2' C14' C5' 3.9(3) . . . . ?
C16' N2' C14' C15' 7.5(4) . . . . ?
Cu1 N2' C14' C15' -174.8(2) . . . . ?
N2' Cu1 N1' C1' 170.4(2) . . . . ?
N2 Cu1 N1' C1' -51.0(3) . . . . ?
N1 Cu1 N1' C1' 32.7(2) . . . . ?
N2' Cu1 N1' C5' 17.05(17) . . . . ?
N2 Cu1 N1' C5' 155.69(16) . . . . ?
N1 Cu1 N1' C5' -120.58(17) . . . . ?
N2' Cu1 N1 C1 -48.9(3) . . . . ?
N2 Cu1 N1 C1 171.9(3) . . . . ?
N1' Cu1 N1 C1 34.9(3) . . . . ?
N2' Cu1 N1 C5 157.96(18) . . . . ?
N2 Cu1 N1 C5 18.77(19) . . . . ?
N1' Cu1 N1 C5 -118.32(19) . . . . ?
C13' C8' C9' C10' -1.5(5) . . . . ?
C1' C8' C9' C10' 178.4(3) . . . . ?
C1 N1 C5 C4 -1.4(4) . . . . ?
Cu1 N1 C5 C4 156.3(3) . . . . ?
C1 N1 C5 C14 179.2(2) . . . . ?
Cu1 N1 C5 C14 -23.0(3) . . . . ?
C3 C4 C5 N1 3.2(5) . . . . ?
C3 C4 C5 C14 -177.4(3) . . . . ?
C8' C9' C10' C11' 1.2(5) . . . . ?
C8 C9 C10 C11 1.2(5) . . . . ?
C5 N1 C1 C2 -2.1(4) . . . . ?
Cu1 N1 C1 C2 -153.7(2) . . . . ?
C5 N1 C1 C8 176.0(2) . . . . ?
Cu1 N1 C1 C8 24.5(4) . . . . ?
C19 C20 C21 C16 -0.5(5) . . . . ?
C19 C20 C21 C25 -178.5(3) . . . . ?
C26 C25 C21 C20 81.0(4) . . . . ?
C27 C25 C21 C20 -43.2(4) . . . . ?
C26 C25 C21 C16 -97.1(3) . . . . ?
C27 C25 C21 C16 138.8(3) . . . . ?
C5' N1' C1' C2' -0.1(4) . . . . ?
Cu1 N1' C1' C2' -152.0(2) . . . . ?
C5' N1' C1' C8' 179.3(2) . . . . ?
Cu1 N1' C1' C8' 27.4(4) . . . . ?
C13' C8' C1' N1' 37.2(4) . . . . ?
C9' C8' C1' N1' -142.7(3) . . . . ?
C13' C8' C1' C2' -143.3(3) . . . . ?
C9' C8' C1' C2' 36.8(4) . . . . ?
C1' N1' C5' C4' -0.4(4) . . . . ?
Cu1 N1' C5' C4' 157.7(2) . . . . ?
C1' N1' C5' C14' -178.2(2) . . . . ?
Cu1 N1' C5' C14' -20.0(3) . . . . ?
C3' C4' C5' N1' -1.1(4) . . . . ?
C3' C4' C5' C14' 176.5(2) . . . . ?
N2' C14' C5' N1' 12.0(4) . . . . ?
C15' C14' C5' N1' -169.3(2) . . . . ?
N2' C14' C5' C4' -165.9(3) . . . . ?
C15' C14' C5' C4' 12.8(4) . . . . ?
C20 C21 C16 C17 -0.1(4) . . . . ?
C25 C21 C16 C17 177.9(3) . . . . ?
C20 C21 C16 N2 -179.2(3) . . . . ?
C25 C21 C16 N2 -1.2(4) . . . . ?
C14 N2 C16 C21 -80.7(4) . . . . ?
Cu1 N2 C16 C21 101.7(3) . . . . ?
C14 N2 C16 C17 100.1(3) . . . . ?
Cu1 N2 C16 C17 -77.4(3) . . . . ?
C5' C4' C3' N3' -175.1(3) . . . . ?
C5' C4' C3' C2' 3.1(4) . . . . ?
N1' C1' C2' C3' 2.3(4) . . . . ?
C8' C1' C2' C3' -177.1(3) . . . . ?
N3' C3' C2' C1' 174.6(3) . . . . ?
C4' C3' C2' C1' -3.6(4) . . . . ?
C8 C13 C12 C11 1.8(5) . . . . ?
C9' C8' C13' C12' 0.4(5) . . . . ?
C1' C8' C13' C12' -179.5(3) . . . . ?
C16 N2 C14 C5 -175.4(2) . . . . ?
Cu1 N2 C14 C5 2.5(3) . . . . ?
C16 N2 C14 C15 3.4(4) . . . . ?
Cu1 N2 C14 C15 -178.7(3) . . . . ?
N1 C5 C14 N2 14.9(4) . . . . ?
C4 C5 C14 N2 -164.5(3) . . . . ?
N1 C5 C14 C15 -163.9(3) . . . . ?
C4 C5 C14 C15 16.7(4) . . . . ?
C18' C17' C22' C23' 86.8(4) . . . . ?
C16' C17' C22' C23' -89.5(4) . . . . ?
C18' C17' C22' C24' -36.9(4) . . . . ?
C16' C17' C22' C24' 146.8(3) . . . . ?
C10 C9 C8 C13 0.7(4) . . . . ?
C10 C9 C8 C1 -178.2(3) . . . . ?
C12 C13 C8 C9 -2.2(4) . . . . ?
C12 C13 C8 C1 176.7(3) . . . . ?
N1 C1 C8 C9 43.0(4) . . . . ?
C2 C1 C8 C9 -138.7(3) . . . . ?
N1 C1 C8 C13 -135.8(3) . . . . ?
C2 C1 C8 C13 42.5(4) . . . . ?
C20' C21' C25' C26' 72.4(4) . . . . ?
C16' C21' C25' C26' -108.7(3) . . . . ?
C20' C21' C25' C27' -51.9(4) . . . . ?
C16' C21' C25' C27' 127.0(3) . . . . ?
C21 C16 C17 C18 0.4(4) . . . . ?
N2 C16 C17 C18 179.5(3) . . . . ?
C21 C16 C17 C22 179.1(3) . . . . ?
N2 C16 C17 C22 -1.8(4) . . . . ?
C24 C22 C17 C18 -27.8(5) . . . . ?
C23 C22 C17 C18 95.8(4) . . . . ?
C24 C22 C17 C16 153.6(3) . . . . ?
C23 C22 C17 C16 -82.9(4) . . . . ?
C13 C12 C11 C10 0.1(5) . . . . ?
C9 C10 C11 C12 -1.6(5) . . . . ?
N1 C1 C2 C3 4.0(5) . . . . ?
C8 C1 C2 C3 -174.2(3) . . . . ?
C16' C21' C20' C19' 0.1(5) . . . . ?
C25' C21' C20' C19' 179.1(3) . . . . ?
C9' C10' C11' C12' 0.2(6) . . . . ?
C21' C20' C19' C18' 0.3(6) . . . . ?
C10' C11' C12' C13' -1.4(6) . . . . ?
C8' C13' C12' C11' 1.1(5) . . . . ?
C16 C17 C18 C19 -0.2(5) . . . . ?
C22 C17 C18 C19 -178.8(3) . . . . ?
C20' C19' C18' C17' 0.1(6) . . . . ?
C16' C17' C18' C19' -0.8(5) . . . . ?
C22' C17' C18' C19' -177.2(3) . . . . ?
C7 N3 C3 C2 -163.4(4) . . . . ?
C6 N3 C3 C2 14.6(6) . . . . ?
C7 N3 C3 C4 16.4(6) . . . . ?
C6 N3 C3 C4 -165.6(4) . . . . ?
C1 C2 C3 N3 177.7(3) . . . . ?
C1 C2 C3 C4 -2.1(5) . . . . ?
C5 C4 C3 N3 178.9(3) . . . . ?
C5 C4 C3 C2 -1.3(5) . . . . ?
C17 C18 C19 C20 -0.4(5) . . . . ?
C21 C20 C19 C18 0.7(5) . . . . ?
C20' C21' C16' C17' -0.9(4) . . . . ?
C25' C21' C16' C17' -179.8(3) . . . . ?
C20' C21' C16' N2' 178.4(3) . . . . ?
C25' C21' C16' N2' -0.5(4) . . . . ?
C18' C17' C16' C21' 1.2(5) . . . . ?
C22' C17' C16' C21' 177.6(3) . . . . ?
C18' C17' C16' N2' -178.1(3) . . . . ?
C22' C17' C16' N2' -1.7(4) . . . . ?
C14' N2' C16' C21' -85.0(3) . . . . ?
Cu1 N2' C16' C21' 97.6(3) . . . . ?
C14' N2' C16' C17' 94.3(3) . . . . ?
Cu1 N2' C16' C17' -83.1(3) . . . . ?
O2 S1 C28 F3 -62.2(4) . . . . ?
O1 S1 C28 F3 58.3(4) . . . . ?
O3 S1 C28 F3 177.2(3) . . . . ?
O2 S1 C28 F1 58.9(3) . . . . ?
O1 S1 C28 F1 179.4(3) . . . . ?
O3 S1 C28 F1 -61.7(3) . . . . ?
O2 S1 C28 F2 176.9(3) . . . . ?
O1 S1 C28 F2 -62.6(3) . . . . ?
O3 S1 C28 F2 56.3(3) . . . . ?
C2' C3' N3' C6' 1.8(5) . . . . ?
C4' C3' N3' C6' 179.9(3) . . . . ?
C2' C3' N3' C7' 178.6(3) . . . . ?
C4' C3' N3' C7' -3.3(5) . . . . ?
C44 O40 C41 C42 21.6(12) . . . . ?
O40 C41 C42 C43 -16.3(16) . . . . ?
C41 C42 C43 C44 3.7(17) . . . . ?
C42 C43 C44 O40 9.0(15) . . . . ?
C41 O40 C44 C43 -19.3(11) . . . . ?
C54 O50 C51 C52 30.9(12) . . . . ?
O50 C51 C52 C53 -26.6(12) . . . . ?
C51 C52 C53 C54 12.1(14) . . . . ?
C52 C53 C54 O50 8.5(14) . . . . ?
C51 O50 C54 C53 -24.4(13) . . . . ?
